data_7056879
loop_
_publ_author_name
'Chen, Dong-Hui'
'Lin, Ling'
'Sheng, Tian-Lu'
'Wen, Yue-Hong'
'Zhu, Xiao-Quan'
'Zhang, Lin-Tao'
'Hu, Sheng-Min'
'Fu, Rui-Biao'
'Wu, Xin-Tao'

_publ_section_title
;
 Syntheses, structures, luminescence and magnetic properties of seven
 isomorphous metal--organic frameworks based on 2,7-bis(4-benzoic
 acid)-N-(4-benzoic acid)carbazole
;
_journal_issue 4
_journal_name_full 'New Journal of Chemistry'
_journal_page_first 2830
_journal_paper_doi 10.1039/C7NJ04048B
_journal_volume 42
_journal_year 2018
_chemical_formula_sum 'C37 H33 Gd N2 O10'
_chemical_formula_weight 822.90
_space_group_crystal_system monoclinic
_space_group_IT_number 14
_space_group_name_Hall '-P 2ybc'
_space_group_name_H-M_alt 'P 1 21/c 1'
_symmetry_space_group_name_Hall '-P 2ybc'
_symmetry_space_group_name_H-M 'P 1 21/c 1'
_atom_sites_solution_hydrogens mixed
_audit_creation_method SHELXL-2018/1
_audit_update_record
;
2018-01-05 deposited with the CCDC.
2018-01-10 downloaded from the CCDC.
;
_cell_angle_alpha 90
_cell_angle_beta 96.418(5)
_cell_angle_gamma 90
_cell_formula_units_Z 4
_cell_length_a 15.696(4)
_cell_length_b 8.307(2)
_cell_length_c 28.470(8)
_cell_measurement_reflns_used 10999
_cell_measurement_temperature 293(2)
_cell_measurement_theta_max 27.4855
_cell_measurement_theta_min 2.0489
_cell_volume 3688.8(17)
_computing_cell_refinement 'CrystalClear (Rigaku Inc., 2008)'
_computing_data_collection 'CrystalClear (Rigaku Inc., 2008)'
_computing_data_reduction 'CrystalClear (Rigaku Inc., 2008)'
_computing_molecular_graphics 'Bruker SHELXTL'
_computing_publication_material 'Bruker SHELXTL'
_computing_structure_refinement 'SHELXL-2018/1 (Sheldrick, 2018)'
_computing_structure_solution 'Bruker SHELXTL'
_diffrn_ambient_temperature 293(2)
_diffrn_measured_fraction_theta_full 0.997
_diffrn_measured_fraction_theta_max 0.998
_diffrn_measurement_device
;
Saturn724+ (2x2 bin mode)
;
_diffrn_measurement_device_type 'Bruker P4'
_diffrn_measurement_method '\w scans'
_diffrn_radiation_detector CCD
_diffrn_radiation_type MoK\a
_diffrn_radiation_wavelength 0.71073
_diffrn_reflns_av_R_equivalents 0.0532
_diffrn_reflns_av_unetI/netI 0.0507
_diffrn_reflns_Laue_measured_fraction_full 0.997
_diffrn_reflns_Laue_measured_fraction_max 0.998
_diffrn_reflns_limit_h_max 20
_diffrn_reflns_limit_h_min -17
_diffrn_reflns_limit_k_max 10
_diffrn_reflns_limit_k_min -10
_diffrn_reflns_limit_l_max 36
_diffrn_reflns_limit_l_min -36
_diffrn_reflns_number 36696
_diffrn_reflns_point_group_measured_fraction_full 0.997
_diffrn_reflns_point_group_measured_fraction_max 0.998
_diffrn_reflns_theta_full 25.242
_diffrn_reflns_theta_max 27.494
_diffrn_reflns_theta_min 2.555
_diffrn_standards_decay_% none
_diffrn_standards_interval_count 0
_diffrn_standards_number 0
_exptl_absorpt_coefficient_mu 1.848
_exptl_absorpt_correction_T_max 1.0000
_exptl_absorpt_correction_T_min 0.8479
_exptl_absorpt_correction_type multi-scan
_exptl_crystal_colour Colorless
_exptl_crystal_density_diffrn 1.517
_exptl_crystal_description Prism
_exptl_crystal_F_000 1652
_exptl_crystal_size_max 0.180
_exptl_crystal_size_mid 0.167
_exptl_crystal_size_min 0.055
_refine_diff_density_max 1.327
_refine_diff_density_min -0.957
_refine_diff_density_rms 0.122
_refine_ls_extinction_method none
_refine_ls_goodness_of_fit_ref 1.133
_refine_ls_hydrogen_treatment constr
_refine_ls_matrix_type full
_refine_ls_number_parameters 479
_refine_ls_number_reflns 8442
_refine_ls_number_restraints 24
_refine_ls_restrained_S_all 1.138
_refine_ls_R_factor_all 0.0598
_refine_ls_R_factor_gt 0.0496
_refine_ls_shift/su_max 0.073
_refine_ls_shift/su_mean 0.001
_refine_ls_structure_factor_coef Fsqd
_refine_ls_weighting_details 'w=1/[\s^2^(Fo^2^)+(0.0581P)^2^+3.5893P] where P=(Fo^2^+2Fc^2^)/3'
_refine_ls_weighting_scheme calc
_refine_ls_wR_factor_gt 0.1199
_refine_ls_wR_factor_ref 0.1264
_reflns_Friedel_coverage 0.000
_reflns_number_gt 7344
_reflns_number_total 8442
_reflns_threshold_expression 'I > 2\s(I)'
_cod_data_source_file c7nj04048b2.cif
_cod_data_source_block GD
_cod_depositor_comments
;
The following automatic conversions were performed:

'_exptl_absorpt_correction_type' value 'Multi-scan' changed to
'multi-scan' according to
/home/data/users/saulius/crontab/automatic-downloads/rss-feeds/RSC/lib/dictionaries/cif_core.dic
dictionary named 'cif_core.dic' version 2.4.2 from 2011-04-26.

Automatic conversion script
Id: cif_fix_values 4973 2017-02-22 13:04:09Z antanas 

 Adding full bibliography for 7056874--7056880.cif.
;
_cod_original_cell_volume 3689.0(17)
_cod_database_code 7056879
_shelx_shelxl_version_number 2018/1
_platon_squeeze_void_probe_radius 1.20
_shelx_space_group_comment
;
The symmetry employed for this shelxl refinement is uniquely defined
by the following loop, which should always be used as a source of
symmetry information in preference to the above space-group names.
They are only intended as comments.
;
_shelx_estimated_absorpt_t_min 0.732
_shelx_estimated_absorpt_t_max 0.905

loop_
_space_group_symop_operation_xyz
'x, y, z'
'-x, y+1/2, -z+1/2'
'-x, -y, -z'
'x, -y-1/2, z-1/2'

loop_
_atom_site_label
_atom_site_type_symbol
_atom_site_fract_x
_atom_site_fract_y
_atom_site_fract_z
_atom_site_U_iso_or_equiv
_atom_site_adp_type
_atom_site_occupancy
_atom_site_site_symmetry_order
_atom_site_calc_flag
_atom_site_refinement_flags_posn
_atom_site_refinement_flags_adp
_atom_site_refinement_flags_occupancy
_atom_site_disorder_assembly
_atom_site_disorder_group
Gd1 Gd 0.40739(2) 0.18686(3) 0.95936(2) 0.02530(9) Uani 1 1 d . . . . .
O1 O -0.3050(3) -0.0867(4) 1.10694(12) 0.0405(9) Uani 1 1 d . . . . .
O2 O -0.3443(2) 0.0776(4) 1.04790(12) 0.0392(8) Uani 1 1 d . . . . .
O3 O -0.4235(2) 0.5718(4) 1.46753(11) 0.0368(8) Uani 1 1 d . . . . .
O4 O -0.5002(2) 0.4352(5) 1.41058(12) 0.0434(9) Uani 1 1 d . . . . .
O5 O 0.2688(2) 0.2863(4) 0.97425(12) 0.0364(8) Uani 1 1 d . . . . .
O6 O 0.3774(2) 0.4321(4) 1.00472(13) 0.0397(8) Uani 1 1 d . . . . .
O8 O 0.5452(2) 0.2816(4) 0.99150(13) 0.0378(8) Uani 1 1 d . . . . .
H8A H 0.588241 0.201827 0.987713 0.045 Uiso 1 1 d R U . . .
H8B H 0.557817 0.370898 0.977586 0.057 Uiso 1 1 d R U . . .
N1 N -0.1129(3) 0.5620(5) 1.18214(13) 0.0334(9) Uani 1 1 d . . . . .
N2 N 0.4314(11) 0.5746(17) 0.8527(5) 0.090(5) Uani 0.5 1 d . . P A 1
O7 O 0.4191(3) 0.3832(5) 0.90356(13) 0.0449(9) Uani 0.5 1 d . . P A 1
N2A N 0.4682(11) 0.393(2) 0.8305(5) 0.094(5) Uani 0.5 1 d . . P A 2
O7A O 0.4191(3) 0.3832(5) 0.90356(13) 0.0449(9) Uani 0.5 1 d . . P A 2
C1 C -0.3031(3) 0.0489(6) 1.08804(17) 0.0343(11) Uani 1 1 d . . . . .
C2 C -0.2489(3) 0.1814(6) 1.11296(17) 0.0322(11) Uani 1 1 d . . . . .
C3 C -0.2557(4) 0.3358(7) 1.0950(2) 0.0487(15) Uani 1 1 d . . . . .
H3 H -0.291402 0.356606 1.067363 0.058 Uiso 1 1 calc R U . . .
C4 C -0.2096(5) 0.4586(7) 1.1179(2) 0.0550(17) Uani 1 1 d . . . . .
H4 H -0.213340 0.561917 1.105271 0.066 Uiso 1 1 calc R U . . .
C5 C -0.1586(3) 0.4312(6) 1.15885(16) 0.0335(11) Uani 1 1 d . . . . .
C6 C -0.1524(5) 0.2780(8) 1.1773(3) 0.071(2) Uani 1 1 d . . . . .
H6 H -0.117046 0.258205 1.205162 0.086 Uiso 1 1 calc R U . . .
C7 C -0.1991(5) 0.1526(8) 1.1544(3) 0.075(2) Uani 1 1 d . . . . .
H7 H -0.196297 0.049698 1.167369 0.089 Uiso 1 1 calc R U . . .
C8 C -0.0485(3) 0.6496(6) 1.16316(16) 0.0312(10) Uani 1 1 d . . . . .
C9 C -0.0029(3) 0.6056(6) 1.12648(16) 0.0337(11) Uani 1 1 d . . . . .
H9 H -0.016721 0.512518 1.109143 0.040 Uiso 1 1 calc R U . . .
C10 C 0.0640(4) 0.7033(6) 1.11611(19) 0.0385(12) Uani 1 1 d . . . . .
C11 C 0.0794(4) 0.8480(7) 1.1411(2) 0.0526(17) Uani 1 1 d . . . . .
H11 H 0.121822 0.916886 1.132627 0.063 Uiso 1 1 calc R U . . .
C12 C 0.0342(4) 0.8915(7) 1.1777(2) 0.0531(17) Uani 1 1 d . . . . .
H12 H 0.045962 0.987850 1.193753 0.064 Uiso 1 1 calc R U . . .
C13 C -0.0302(3) 0.7877(6) 1.19039(19) 0.0366(12) Uani 1 1 d . . . . .
C14 C -0.0844(3) 0.7847(6) 1.22829(18) 0.0371(12) Uani 1 1 d . . . . .
C15 C -0.0923(4) 0.8818(8) 1.2673(2) 0.0517(16) Uani 1 1 d . . . . .
H15 H -0.059813 0.975238 1.272179 0.062 Uiso 1 1 calc R U . . .
C16 C -0.1494(5) 0.8370(8) 1.2988(2) 0.0575(18) Uani 1 1 d . . . . .
H16 H -0.154616 0.901490 1.325029 0.069 Uiso 1 1 calc R U . . .
C17 C -0.1994(4) 0.6970(7) 1.29217(18) 0.0390(12) Uani 1 1 d . . . . .
C18 C -0.1928(3) 0.6012(7) 1.25273(16) 0.0365(12) Uani 1 1 d . . . . .
H18 H -0.227108 0.510419 1.247015 0.044 Uiso 1 1 calc R U . . .
C19 C -0.1341(3) 0.6441(6) 1.22221(16) 0.0316(10) Uani 1 1 d . . . . .
C20 C 0.1226(4) 0.6473(6) 1.08107(18) 0.0384(12) Uani 1 1 d . . . . .
C21 C 0.0933(4) 0.5383(8) 1.04535(18) 0.0458(14) Uani 1 1 d . . . . .
H21 H 0.035232 0.513509 1.040060 0.055 Uiso 1 1 calc R U . . .
C22 C 0.1496(4) 0.4680(7) 1.01819(19) 0.0428(13) Uani 1 1 d . . . . .
H22 H 0.128736 0.396307 0.994565 0.051 Uiso 1 1 calc R U . . .
C23 C 0.2360(3) 0.5001(6) 1.02475(18) 0.0356(11) Uani 1 1 d . . . . .
C24 C 0.2657(4) 0.6140(7) 1.0591(2) 0.0525(16) Uani 1 1 d . . . . .
H24 H 0.323677 0.640332 1.063643 0.063 Uiso 1 1 calc R U . . .
C25 C 0.2091(4) 0.6872(7) 1.0862(2) 0.0571(18) Uani 1 1 d . . . . .
H25 H 0.229236 0.764781 1.108219 0.068 Uiso 1 1 calc R U . . .
C26 C 0.2965(3) 0.4032(6) 0.99947(16) 0.0307(10) Uani 1 1 d . . . . .
C27 C -0.2592(4) 0.6506(7) 1.32655(17) 0.0380(12) Uani 1 1 d . . . . .
C28 C -0.2398(4) 0.6811(6) 1.37520(18) 0.0390(12) Uani 1 1 d . . . . .
H28 H -0.188809 0.732675 1.386029 0.047 Uiso 1 1 calc R U . . .
C29 C -0.2959(3) 0.6351(7) 1.40739(17) 0.0361(11) Uani 1 1 d . . . . .
H29 H -0.282103 0.656195 1.439413 0.043 Uiso 1 1 calc R U . . .
C30 C -0.3717(3) 0.5586(6) 1.39203(16) 0.0336(10) Uani 1 1 d . . . . .
C31 C -0.3907(4) 0.5235(8) 1.34450(18) 0.0466(14) Uani 1 1 d . . . . .
H31 H -0.440836 0.468480 1.333936 0.056 Uiso 1 1 calc R U . . .
C32 C -0.3350(4) 0.5707(8) 1.31273(17) 0.0487(15) Uani 1 1 d . . . . .
H32 H -0.349073 0.547704 1.280842 0.058 Uiso 1 1 calc R U . . .
C33 C -0.4355(3) 0.5176(6) 1.42610(16) 0.0328(11) Uani 1 1 d . . . . .
C34 C 0.4132(12) 0.423(2) 0.8638(6) 0.075(5) Uani 0.5 1 d . . P A 1
C35 C 0.3733(13) 0.312(3) 0.8233(7) 0.069(5) Uani 0.5 1 d . . P A 1
H35A H 0.374248 0.366408 0.793535 0.104 Uiso 0.5 1 calc R U P A 1
H35B H 0.405809 0.214552 0.823222 0.104 Uiso 0.5 1 calc R U P A 1
H35C H 0.315115 0.287662 0.828030 0.104 Uiso 0.5 1 calc R U P A 1
C36 C 0.4729(15) 0.674(2) 0.8952(8) 0.092(7) Uani 0.5 1 d . . P A 1
H36A H 0.484340 0.780754 0.884979 0.138 Uiso 0.5 1 calc R U P A 1
H36B H 0.434454 0.678036 0.919144 0.138 Uiso 0.5 1 calc R U P A 1
H36C H 0.525577 0.623407 0.907858 0.138 Uiso 0.5 1 calc R U P A 1
C37 C 0.4081(16) 0.702(3) 0.8051(7) 0.140(9) Uani 0.5 1 d . U P A 1
H37A H 0.434949 0.804476 0.811958 0.211 Uiso 0.5 1 calc R U P A 1
H37B H 0.429345 0.656272 0.777664 0.211 Uiso 0.5 1 calc R U P A 1
H37C H 0.347180 0.716182 0.799061 0.211 Uiso 0.5 1 calc R U P A 1
C34A C 0.4660(12) 0.442(2) 0.8735(6) 0.072(4) Uani 0.5 1 d . U P A 2
C35A C 0.5179(17) 0.595(3) 0.8892(7) 0.112(7) Uani 0.5 1 d . U P A 2
H35D H 0.550491 0.628253 0.864306 0.168 Uiso 0.5 1 calc R U P A 2
H35E H 0.479336 0.679151 0.895864 0.168 Uiso 0.5 1 calc R U P A 2
H35F H 0.556140 0.571294 0.917060 0.168 Uiso 0.5 1 calc R U P A 2
C36A C 0.4084(12) 0.263(2) 0.8137(6) 0.059(4) Uani 0.5 1 d . . P A 2
H36D H 0.415767 0.236425 0.781595 0.089 Uiso 0.5 1 calc R U P A 2
H36E H 0.419881 0.169228 0.833255 0.089 Uiso 0.5 1 calc R U P A 2
H36F H 0.350505 0.297654 0.815448 0.089 Uiso 0.5 1 calc R U P A 2
C37A C 0.5390(19) 0.416(4) 0.7941(10) 0.169(11) Uani 0.5 1 d . U P A 2
H37D H 0.519893 0.362919 0.764849 0.254 Uiso 0.5 1 calc R U P A 2
H37E H 0.546892 0.528313 0.788516 0.254 Uiso 0.5 1 calc R U P A 2
H37F H 0.592332 0.369319 0.807439 0.254 Uiso 0.5 1 calc R U P A 2

loop_
_atom_site_aniso_label
_atom_site_aniso_U_11
_atom_site_aniso_U_22
_atom_site_aniso_U_33
_atom_site_aniso_U_23
_atom_site_aniso_U_13
_atom_site_aniso_U_12
Gd1 0.02706(14) 0.02648(14) 0.02378(12) -0.00174(8) 0.00919(9) -0.00376(9)
O1 0.050(2) 0.0335(19) 0.0364(18) -0.0022(15) 0.0000(16) -0.0054(17)
O2 0.041(2) 0.040(2) 0.0354(18) 0.0001(15) -0.0025(15) -0.0083(17)
O3 0.048(2) 0.0400(19) 0.0244(15) 0.0006(14) 0.0122(15) 0.0075(17)
O4 0.041(2) 0.057(2) 0.0352(18) 0.0022(17) 0.0159(16) -0.008(2)
O5 0.034(2) 0.040(2) 0.0360(18) -0.0104(15) 0.0094(15) -0.0026(16)
O6 0.0310(19) 0.0361(19) 0.054(2) -0.0143(17) 0.0145(16) -0.0113(16)
O8 0.0294(19) 0.0316(18) 0.052(2) 0.0045(15) 0.0014(16) -0.0054(15)
N1 0.034(2) 0.040(2) 0.0275(19) -0.0088(17) 0.0106(17) -0.0117(19)
N2 0.114(13) 0.074(9) 0.078(9) 0.017(7) -0.016(8) -0.037(9)
O7 0.052(2) 0.040(2) 0.044(2) 0.0143(17) 0.0107(18) -0.0013(19)
N2A 0.125(13) 0.106(12) 0.057(8) 0.019(7) 0.040(8) -0.021(10)
O7A 0.052(2) 0.040(2) 0.044(2) 0.0143(17) 0.0107(18) -0.0013(19)
C1 0.034(3) 0.033(3) 0.036(2) -0.009(2) 0.004(2) -0.004(2)
C2 0.039(3) 0.030(2) 0.028(2) -0.0086(18) 0.008(2) -0.002(2)
C3 0.061(4) 0.040(3) 0.040(3) 0.003(2) -0.016(3) -0.017(3)
C4 0.077(5) 0.034(3) 0.048(3) 0.004(2) -0.017(3) -0.014(3)
C5 0.034(3) 0.038(3) 0.030(2) -0.006(2) 0.012(2) -0.010(2)
C6 0.087(6) 0.042(3) 0.072(5) 0.001(3) -0.047(4) -0.009(4)
C7 0.081(6) 0.047(4) 0.083(5) 0.006(3) -0.044(4) -0.008(4)
C8 0.031(3) 0.038(3) 0.026(2) -0.0032(18) 0.0076(19) -0.008(2)
C9 0.034(3) 0.038(3) 0.031(2) -0.0091(19) 0.011(2) -0.006(2)
C10 0.040(3) 0.036(3) 0.042(3) -0.007(2) 0.019(2) -0.001(2)
C11 0.054(4) 0.044(3) 0.068(4) -0.015(3) 0.038(3) -0.023(3)
C12 0.060(4) 0.042(3) 0.065(4) -0.017(3) 0.041(3) -0.018(3)
C13 0.031(3) 0.041(3) 0.041(3) -0.006(2) 0.017(2) -0.009(2)
C14 0.034(3) 0.044(3) 0.036(3) -0.010(2) 0.015(2) -0.011(2)
C15 0.057(4) 0.049(3) 0.054(3) -0.024(3) 0.031(3) -0.021(3)
C16 0.069(4) 0.068(4) 0.041(3) -0.028(3) 0.030(3) -0.027(3)
C17 0.037(3) 0.051(3) 0.032(2) -0.005(2) 0.014(2) -0.005(2)
C18 0.033(3) 0.050(3) 0.028(2) -0.006(2) 0.010(2) -0.012(2)
C19 0.032(3) 0.037(3) 0.027(2) -0.0040(19) 0.0075(19) -0.005(2)
C20 0.040(3) 0.038(3) 0.039(3) -0.003(2) 0.018(2) -0.005(2)
C21 0.035(3) 0.064(4) 0.040(3) -0.012(3) 0.014(2) -0.004(3)
C22 0.040(3) 0.054(3) 0.037(3) -0.013(2) 0.015(2) -0.008(3)
C23 0.037(3) 0.034(3) 0.040(3) 0.000(2) 0.019(2) -0.004(2)
C24 0.044(3) 0.052(3) 0.067(4) -0.024(3) 0.032(3) -0.024(3)
C25 0.051(4) 0.056(4) 0.071(4) -0.030(3) 0.037(3) -0.022(3)
C26 0.034(3) 0.027(2) 0.033(2) 0.0020(18) 0.014(2) -0.004(2)
C27 0.037(3) 0.050(3) 0.029(2) -0.007(2) 0.015(2) -0.008(2)
C28 0.035(3) 0.051(3) 0.033(2) -0.010(2) 0.012(2) -0.007(2)
C29 0.034(3) 0.048(3) 0.027(2) -0.006(2) 0.007(2) 0.003(2)
C30 0.033(3) 0.041(3) 0.029(2) 0.001(2) 0.0142(19) 0.000(2)
C31 0.040(3) 0.070(4) 0.031(3) -0.003(2) 0.011(2) -0.017(3)
C32 0.038(3) 0.087(5) 0.023(2) -0.012(3) 0.009(2) -0.009(3)
C33 0.031(3) 0.039(3) 0.031(2) 0.0041(19) 0.014(2) 0.007(2)
C34 0.066(11) 0.088(12) 0.070(10) 0.019(9) 0.004(9) -0.004(10)
C35 0.070(13) 0.091(16) 0.046(9) 0.014(9) 0.004(8) -0.008(10)
C36 0.106(16) 0.057(10) 0.126(17) -0.010(10) 0.065(14) -0.031(10)
C37 0.121(15) 0.235(19) 0.068(10) -0.014(12) 0.023(10) -0.080(14)
C34A 0.067(8) 0.074(8) 0.072(8) 0.019(6) -0.012(7) -0.017(7)
C35A 0.139(16) 0.122(15) 0.072(10) -0.001(11) 0.000(11) -0.064(13)
C36A 0.069(13) 0.058(10) 0.047(9) -0.003(7) -0.010(8) -0.002(9)
C37A 0.171(14) 0.169(14) 0.170(14) 0.030(9) 0.032(9) -0.022(9)

loop_
_atom_type_symbol
_atom_type_description
_atom_type_scat_dispersion_real
_atom_type_scat_dispersion_imag
_atom_type_scat_source
C C 0.0033 0.0016 'International Tables Vol C Tables 4.2.6.8 and 6.1.1.4'
H H 0.0000 0.0000 'International Tables Vol C Tables 4.2.6.8 and 6.1.1.4'
N N 0.0061 0.0033 'International Tables Vol C Tables 4.2.6.8 and 6.1.1.4'
O O 0.0106 0.0060 'International Tables Vol C Tables 4.2.6.8 and 6.1.1.4'
Gd Gd -0.1653 3.9035 'International Tables Vol C Tables 4.2.6.8 and 6.1.1.4'

loop_
_geom_angle_atom_site_label_1
_geom_angle_atom_site_label_2
_geom_angle_atom_site_label_3
_geom_angle
_geom_angle_site_symmetry_1
_geom_angle_site_symmetry_3
O3 Gd1 O7A 156.89(14) 2_547 .
O3 Gd1 O7 156.89(14) 2_547 .
O3 Gd1 O4 110.25(13) 2_547 4_665
O7 Gd1 O4 78.20(14) . 4_665
O3 Gd1 O8 77.56(13) 2_547 .
O7A Gd1 O8 83.81(14) . .
O7 Gd1 O8 83.81(14) . .
O4 Gd1 O8 77.04(14) 4_665 .
O3 Gd1 O5 89.63(13) 2_547 .
O7A Gd1 O5 91.24(13) . .
O7 Gd1 O5 91.24(13) . .
O4 Gd1 O5 151.91(13) 4_665 .
O8 Gd1 O5 128.12(12) . .
O3 Gd1 O2 72.45(12) 2_547 3_557
O7 Gd1 O2 130.66(13) . 3_557
O4 Gd1 O2 80.26(14) 4_665 3_557
O8 Gd1 O2 132.86(12) . 3_557
O5 Gd1 O2 87.52(13) . 3_557
O3 Gd1 O1 123.40(13) 2_547 3_557
O7 Gd1 O1 78.87(13) . 3_557
O4 Gd1 O1 78.22(13) 4_665 3_557
O8 Gd1 O1 152.19(13) . 3_557
O5 Gd1 O1 74.20(12) . 3_557
O2 Gd1 O1 53.42(12) 3_557 3_557
O3 Gd1 O6 82.97(13) 2_547 .
O7A Gd1 O6 79.15(14) . .
O7 Gd1 O6 79.15(14) . .
O4 Gd1 O6 145.79(13) 4_665 .
O8 Gd1 O6 75.32(12) . .
O5 Gd1 O6 53.13(11) . .
O2 Gd1 O6 133.79(12) 3_557 .
O1 Gd1 O6 121.71(12) 3_557 .
O3 Gd1 C1 98.40(14) 2_547 3_557
O7A Gd1 C1 104.51(15) . 3_557
O7 Gd1 C1 104.51(15) . 3_557
O4 Gd1 C1 77.26(15) 4_665 3_557
O8 Gd1 C1 150.64(14) . 3_557
O5 Gd1 C1 80.43(13) . 3_557
O2 Gd1 C1 26.92(13) 3_557 3_557
O1 Gd1 C1 26.51(13) 3_557 3_557
O6 Gd1 C1 133.56(13) . 3_557
O3 Gd1 C26 84.76(13) 2_547 .
O7A Gd1 C26 85.88(14) . .
O7 Gd1 C26 85.88(14) . .
O4 Gd1 C26 164.07(13) 4_665 .
O8 Gd1 C26 101.98(14) . .
O5 Gd1 C26 26.22(13) . .
O2 Gd1 C26 110.39(13) 3_557 .
O1 Gd1 C26 98.31(14) 3_557 .
O6 Gd1 C26 26.96(12) . .
C1 Gd1 C26 106.62(15) 3_557 .
C1 O1 Gd1 91.1(3) . 3_557
C1 O2 Gd1 94.0(3) . 3_557
C33 O3 Gd1 175.7(3) . 2_557
C33 O4 Gd1 123.6(3) . 4_466
C26 O5 Gd1 95.9(3) . .
C26 O6 Gd1 91.6(3) . .
C8 N1 C19 108.0(4) . .
C8 N1 C5 124.3(4) . .
C19 N1 C5 126.6(4) . .
C34 N2 C36 113.5(14) . .
C34 N2 C37 137.0(15) . .
C36 N2 C37 108.8(14) . .
C34 O7 Gd1 149.8(10) . .
C34A N2A C36A 116.9(14) . .
C34A N2A C37A 131.6(19) . .
C36A N2A C37A 109.8(17) . .
C34A O7A Gd1 145.6(9) . .
O1 C1 O2 121.4(4) . .
O1 C1 C2 119.4(5) . .
O2 C1 C2 119.1(5) . .
O1 C1 Gd1 62.4(3) . 3_557
O2 C1 Gd1 59.1(2) . 3_557
C2 C1 Gd1 177.9(4) . 3_557
C7 C2 C3 119.8(5) . .
C7 C2 C1 121.0(5) . .
C3 C2 C1 119.0(5) . .
C4 C3 C2 120.0(5) . .
C5 C4 C3 120.8(5) . .
C4 C5 C6 119.6(5) . .
C4 C5 N1 119.3(5) . .
C6 C5 N1 121.1(5) . .
C5 C6 C7 120.1(6) . .
C2 C7 C6 119.7(6) . .
C9 C8 C13 123.1(5) . .
C9 C8 N1 127.7(5) . .
C13 C8 N1 109.0(4) . .
C8 C9 C10 118.4(5) . .
C9 C10 C11 119.0(5) . .
C9 C10 C20 119.7(4) . .
C11 C10 C20 121.1(5) . .
C12 C11 C10 122.4(5) . .
C11 C12 C13 118.8(5) . .
C8 C13 C12 118.0(5) . .
C8 C13 C14 107.3(4) . .
C12 C13 C14 134.6(5) . .
C15 C14 C19 119.0(5) . .
C15 C14 C13 134.2(5) . .
C19 C14 C13 106.7(4) . .
C16 C15 C14 118.8(5) . .
C15 C16 C17 121.8(5) . .
C18 C17 C16 119.5(5) . .
C18 C17 C27 119.6(5) . .
C16 C17 C27 120.9(5) . .
C19 C18 C17 118.4(5) . .
C18 C19 N1 128.5(5) . .
C18 C19 C14 122.5(4) . .
N1 C19 C14 109.0(4) . .
C25 C20 C21 117.9(5) . .
C25 C20 C10 121.3(5) . .
C21 C20 C10 120.4(5) . .
C22 C21 C20 120.4(5) . .
C21 C22 C23 122.0(5) . .
C22 C23 C24 118.2(5) . .
C22 C23 C26 120.1(5) . .
C24 C23 C26 121.4(5) . .
C25 C24 C23 120.1(6) . .
C24 C25 C20 121.3(5) . .
O5 C26 O6 119.1(4) . .
O5 C26 C23 119.6(4) . .
O6 C26 C23 121.2(4) . .
O5 C26 Gd1 57.9(2) . .
O6 C26 Gd1 61.4(2) . .
C23 C26 Gd1 172.7(3) . .
C32 C27 C28 116.8(5) . .
C32 C27 C17 121.8(5) . .
C28 C27 C17 121.4(5) . .
C29 C28 C27 121.0(5) . .
C30 C29 C28 120.3(5) . .
C29 C30 C31 119.5(4) . .
C29 C30 C33 120.8(4) . .
C31 C30 C33 119.7(5) . .
C32 C31 C30 119.8(5) . .
C27 C32 C31 122.5(5) . .
O3 C33 O4 123.5(4) . .
O3 C33 C30 118.9(5) . .
O4 C33 C30 117.6(4) . .
O7 C34 N2 120.0(17) . .
O7 C34 C35 122.0(16) . .
N2 C34 C35 117.5(15) . .
O7A C34A N2A 126.0(16) . .
O7A C34A C35A 116.3(16) . .
N2A C34A C35A 117.5(17) . .

loop_
_geom_bond_atom_site_label_1
_geom_bond_atom_site_label_2
_geom_bond_distance
_geom_bond_site_symmetry_2
Gd1 O3 2.279(3) 2_547
Gd1 O7A 2.298(4) .
Gd1 O7 2.298(4) .
Gd1 O4 2.348(3) 4_665
Gd1 O8 2.385(4) .
Gd1 O5 2.409(4) .
Gd1 O2 2.409(4) 3_557
Gd1 O1 2.482(4) 3_557
Gd1 O6 2.485(3) .
Gd1 C1 2.801(5) 3_557
Gd1 C26 2.829(5) .
O1 C1 1.250(6) .
O2 C1 1.271(6) .
O3 C33 1.257(6) .
O4 C33 1.263(6) .
O5 C26 1.257(6) .
O6 C26 1.283(6) .
N1 C8 1.402(6) .
N1 C19 1.401(6) .
N1 C5 1.425(6) .
N2 C34 1.33(2) .
N2 C36 1.55(3) .
N2 C37 1.73(3) .
O7 C34 1.173(17) .
N2A C34A 1.30(2) .
N2A C36A 1.48(2) .
N2A C37A 1.61(3) .
O7A C34A 1.286(18) .
C1 C2 1.518(7) .
C2 C7 1.362(8) .
C2 C3 1.381(7) .
C3 C4 1.373(7) .
C4 C5 1.356(7) .
C5 C6 1.377(8) .
C6 C7 1.393(9) .
C8 C9 1.380(6) .
C8 C13 1.396(7) .
C9 C10 1.384(7) .
C10 C11 1.405(7) .
C10 C20 1.504(7) .
C11 C12 1.371(7) .
C12 C13 1.407(7) .
C13 C14 1.447(6) .
C14 C15 1.389(7) .
C14 C19 1.404(7) .
C15 C16 1.388(8) .
C16 C17 1.405(8) .
C17 C18 1.390(7) .
C17 C27 1.480(7) .
C18 C19 1.382(6) .
C20 C25 1.389(8) .
C20 C21 1.401(7) .
C21 C22 1.368(7) .
C22 C23 1.375(7) .
C23 C24 1.403(7) .
C23 C26 1.490(6) .
C24 C25 1.381(8) .
C27 C32 1.380(8) .
C27 C28 1.407(7) .
C28 C29 1.394(7) .
C29 C30 1.376(7) .
C30 C31 1.384(7) .
C30 C33 1.508(6) .
C31 C32 1.384(7) .
C34 C35 1.55(3) .
C34A C35A 1.55(3) .

loop_
_platon_squeeze_void_nr
_platon_squeeze_void_average_x
_platon_squeeze_void_average_y
_platon_squeeze_void_average_z
_platon_squeeze_void_volume
_platon_squeeze_void_count_electrons
_platon_squeeze_void_content
1 0.000 0.000 0.000 217 67 ' '
2 0.741 0.128 0.268 39 5 ' '
3 0.259 -0.128 0.732 40 5 ' '
4 1.000 0.500 0.500 217 67 ' '
5 0.741 0.372 0.768 40 5 ' '
6 0.259 0.628 0.232 39 5 ' '
